data_2211285
loop_
_publ_author_name
'Yu, Chu-Yi'
'Gao, Hong-Yun'
'Qiao, Yan'

_publ_section_title
;
 Methyl
 3-[(<i>E</i>)-2-(4-bromobenzoylmethylidene)imidazolidin-1-yl]acrylate
;
_journal_coeditor_code BI2079
_journal_issue 12
_journal_name_full 'Acta Crystallographica Section E'
_journal_page_first o5443
_journal_page_last o5444
_journal_paper_doi 10.1107/S1600536806046101
_journal_volume 62
_journal_year 2006
_chemical_formula_iupac 'C15 H15 Br N2 O3'
_chemical_formula_moiety 'C15 H15 Br N2 O3'
_chemical_formula_sum 'C15 H15 Br N2 O3'
_chemical_formula_weight 351.20
_chemical_name_systematic
;
Methyl 3-[(E)-2-(4-bromobenzoylmethylidene)imidazolidin-1-yl]acrylate
;
_space_group_IT_number 9
_symmetry_cell_setting monoclinic
_symmetry_space_group_name_Hall 'C -2yc'
_symmetry_space_group_name_H-M 'C 1 c 1'
_atom_sites_solution_hydrogens geom
_atom_sites_solution_primary direct
_atom_sites_solution_secondary difmap
_audit_creation_method SHELXL97
_cell_angle_alpha 90.00
_cell_angle_beta 117.307(4)
_cell_angle_gamma 90.00
_cell_formula_units_Z 8
_cell_length_a 15.819(4)
_cell_length_b 20.899(5)
_cell_length_c 9.994(2)
_cell_measurement_reflns_used 2146
_cell_measurement_temperature 294(2)
_cell_measurement_theta_max 22.39
_cell_measurement_theta_min 2.90
_cell_volume 2935.8(12)
_computing_cell_refinement 'SAINT (Bruker, 1997)'
_computing_data_collection 'SMART (Bruker, 1997)'
_computing_data_reduction SAINT
_computing_molecular_graphics SHELXTL
_computing_publication_material SHELXTL
_computing_structure_refinement SHELXTL
_computing_structure_solution 'SHELXTL (Bruker, 1997)'
_diffrn_ambient_temperature 294(2)
_diffrn_measured_fraction_theta_full 0.998
_diffrn_measured_fraction_theta_max 0.998
_diffrn_measurement_device_type 'Bruker SMART CCD area-detector'
_diffrn_measurement_method '\f and \w'
_diffrn_radiation_monochromator graphite
_diffrn_radiation_source 'fine-focus sealed tube'
_diffrn_radiation_type MoK\a
_diffrn_radiation_wavelength 0.71073
_diffrn_reflns_av_R_equivalents 0.0466
_diffrn_reflns_av_sigmaI/netI 0.0810
_diffrn_reflns_limit_h_max 18
_diffrn_reflns_limit_h_min -19
_diffrn_reflns_limit_k_max 25
_diffrn_reflns_limit_k_min -26
_diffrn_reflns_limit_l_max 12
_diffrn_reflns_limit_l_min -8
_diffrn_reflns_number 8187
_diffrn_reflns_theta_full 26.37
_diffrn_reflns_theta_max 26.37
_diffrn_reflns_theta_min 1.75
_diffrn_standards_number 0
_exptl_absorpt_coefficient_mu 2.812
_exptl_absorpt_correction_T_max 0.539
_exptl_absorpt_correction_T_min 0.473
_exptl_absorpt_correction_type multi-scan
_exptl_absorpt_process_details '(SADABS; Bruker, 1997)'
_exptl_crystal_colour colourless
_exptl_crystal_density_diffrn 1.589
_exptl_crystal_density_method 'not measured'
_exptl_crystal_description block
_exptl_crystal_F_000 1424
_exptl_crystal_size_max 0.28
_exptl_crystal_size_mid 0.26
_exptl_crystal_size_min 0.22
_refine_diff_density_max 0.364
_refine_diff_density_min -0.500
_refine_ls_abs_structure_details 'Flack (1983), with 1147 Friedel pairs'
_refine_ls_abs_structure_Flack 0.012(10)
_refine_ls_extinction_method none
_refine_ls_goodness_of_fit_ref 0.967
_refine_ls_hydrogen_treatment constr
_refine_ls_matrix_type full
_refine_ls_number_parameters 381
_refine_ls_number_reflns 4154
_refine_ls_number_restraints 2
_refine_ls_restrained_S_all 0.967
_refine_ls_R_factor_all 0.0982
_refine_ls_R_factor_gt 0.0411
_refine_ls_shift/su_max 0.000
_refine_ls_shift/su_mean 0.000
_refine_ls_structure_factor_coef Fsqd
_refine_ls_weighting_details 'calc w = 1/[\s^2^(Fo^2^)+(0.0334P)^2^] where P=(Fo^2^+2Fc^2^)/3'
_refine_ls_weighting_scheme calc
_refine_ls_wR_factor_gt 0.0766
_refine_ls_wR_factor_ref 0.0932
_reflns_number_gt 2440
_reflns_number_total 4154
_reflns_threshold_expression I>2\s(I)
_cod_data_source_file bi2079.cif
_cod_data_source_block I
_cod_original_cell_volume 2936.0(12)
_cod_original_sg_symbol_H-M 'C c'
_cod_database_code 2211285
_cod_database_fobs_code 2211285

loop_
_symmetry_equiv_pos_as_xyz
'x, y, z'
'x, -y, z+1/2'
'x+1/2, y+1/2, z'
'x+1/2, -y+1/2, z+1/2'

loop_
_atom_site_type_symbol
_atom_site_label
_atom_site_fract_x
_atom_site_fract_y
_atom_site_fract_z
_atom_site_U_iso_or_equiv
_atom_site_adp_type
_atom_site_calc_flag
_atom_site_refinement_flags
_atom_site_occupancy
Br Br1 0.41405(6) 0.30174(4) -0.57365(8) 0.0759(3) Uani d . 1
Br Br2 0.71934(6) 0.08836(4) 1.01521(8) 0.0694(3) Uani d . 1
O O1 0.3381(3) -0.00721(19) 0.3780(5) 0.0514(11) Uani d . 1
O O2 0.2708(4) 0.3330(3) 0.0987(6) 0.0713(17) Uani d . 1
O O3 0.1667(4) 0.3446(2) -0.1410(5) 0.0606(15) Uani d . 1
O O4 0.7405(3) 0.3908(2) 0.1227(5) 0.0629(13) Uani d . 1
O O5 0.9989(4) 0.0341(3) 0.5693(7) 0.083(2) Uani d . 1
O O6 0.8894(4) 0.0542(2) 0.3335(6) 0.0624(15) Uani d . 1
N N1 0.2198(4) 0.0339(3) 0.0961(6) 0.0497(16) Uani d . 1
H H1 0.2308 -0.0006 0.1484 0.060 Uiso calc R 1
N N2 0.2198(4) 0.1355(2) 0.0436(7) 0.0450(14) Uani d . 1
N N3 0.8744(4) 0.3502(3) 0.3841(6) 0.0565(17) Uani d . 1
H H3 0.8448 0.3850 0.3436 0.068 Uiso calc R 1
N N4 0.9065(5) 0.2476(3) 0.4136(7) 0.0490(14) Uani d . 1
C C1 0.6204(5) 0.3737(3) -0.1755(8) 0.058(2) Uani d . 1
H H1A 0.6463 0.4139 -0.1402 0.069 Uiso calc R 1
C C2 0.5490(5) 0.3677(4) -0.3189(9) 0.065(2) Uani d . 1
H H2 0.5257 0.4035 -0.3802 0.078 Uiso calc R 1
C C3 0.5127(5) 0.3094(4) -0.3711(8) 0.0461(19) Uani d . 1
C C4 0.5416(5) 0.2567(3) -0.2819(9) 0.067(2) Uani d . 1
H H4 0.5129 0.2172 -0.3172 0.080 Uiso calc R 1
C C5 0.6145(6) 0.2633(3) -0.1380(9) 0.063(2) Uani d . 1
H H5 0.6370 0.2272 -0.0771 0.076 Uiso calc R 1
C C6 0.6547(5) 0.3217(4) -0.0824(8) 0.0409(17) Uani d . 1
C C7 0.7309(5) 0.3345(4) 0.0778(8) 0.0485(19) Uani d . 1
C C8 0.7820(5) 0.2827(3) 0.1683(8) 0.0472(19) Uani d . 1
H H8 0.7686 0.2412 0.1305 0.057 Uiso calc R 1
C C9 0.8527(6) 0.2934(3) 0.3149(9) 0.048(2) Uani d . 1
C C10 0.9524(6) 0.3469(3) 0.5332(9) 0.061(2) Uani d . 1
H H10A 0.9354 0.3655 0.6065 0.073 Uiso calc R 1
H H10B 1.0080 0.3688 0.5386 0.073 Uiso calc R 1
C C11 0.9702(6) 0.2759(4) 0.5589(9) 0.055(2) Uani d . 1
H H11A 1.0360 0.2656 0.5870 0.066 Uiso calc R 1
H H11B 0.9550 0.2609 0.6371 0.066 Uiso calc R 1
C C12 0.9038(5) 0.1842(3) 0.3918(7) 0.0482(17) Uani d . 1
H H12 0.8616 0.1692 0.2967 0.058 Uiso calc R 1
C C13 0.9560(5) 0.1407(3) 0.4941(8) 0.058(2) Uani d . 1
H H13 0.9994 0.1562 0.5880 0.069 Uiso calc R 1
C C14 0.9523(6) 0.0714(5) 0.4740(11) 0.059(2) Uani d . 1
C C15 0.8787(6) -0.0142(3) 0.3082(9) 0.075(2) Uani d . 1
H H15A 0.9359 -0.0315 0.3118 0.113 Uiso calc R 1
H H15B 0.8261 -0.0225 0.2111 0.113 Uiso calc R 1
H H15C 0.8668 -0.0339 0.3848 0.113 Uiso calc R 1
C C16 0.5312(5) 0.0965(3) 0.5632(7) 0.0432(17) Uani d . 1
H H16 0.5293 0.1156 0.4779 0.052 Uiso calc R 1
C C17 0.6114(5) 0.1041(3) 0.7005(8) 0.0498(18) Uani d . 1
H H17 0.6644 0.1261 0.7074 0.060 Uiso calc R 1
C C18 0.6104(6) 0.0779(3) 0.8277(8) 0.0448(19) Uani d . 1
C C19 0.5347(5) 0.0448(3) 0.8149(7) 0.0500(17) Uani d . 1
H H19 0.5346 0.0279 0.9009 0.060 Uiso calc R 1
C C20 0.4583(4) 0.0353(3) 0.6798(7) 0.0453(16) Uani d . 1
H H20 0.4075 0.0109 0.6738 0.054 Uiso calc R 1
C C21 0.4548(5) 0.0617(3) 0.5501(9) 0.0364(17) Uani d . 1
C C22 0.3712(5) 0.0483(3) 0.4013(7) 0.0389(17) Uani d . 1
C C23 0.3344(5) 0.0982(3) 0.2957(8) 0.0435(18) Uani d . 1
H H23 0.3605 0.1389 0.3232 0.052 Uiso calc R 1
C C24 0.2622(5) 0.0891(3) 0.1547(9) 0.046(2) Uani d . 1
C C25 0.1533(5) 0.0363(3) -0.0645(8) 0.0485(19) Uani d . 1
H H25A 0.0915 0.0193 -0.0845 0.058 Uiso calc R 1
H H25B 0.1774 0.0129 -0.1236 0.058 Uiso calc R 1
C C26 0.1480(5) 0.1069(3) -0.0966(9) 0.055(2) Uani d . 1
H H26A 0.1623 0.1157 -0.1793 0.066 Uiso calc R 1
H H26B 0.0851 0.1235 -0.1217 0.066 Uiso calc R 1
C C27 0.2347(4) 0.1994(3) 0.0615(6) 0.0415(16) Uani d . 1
H H27 0.2768 0.2141 0.1570 0.050 Uiso calc R 1
C C28 0.1943(5) 0.2426(3) -0.0458(8) 0.050(2) Uani d . 1
H H28 0.1510 0.2292 -0.1418 0.060 Uiso calc R 1
C C29 0.2151(5) 0.3088(3) -0.0185(8) 0.043(2) Uani d . 1
C C30 0.1854(5) 0.4123(3) -0.1274(9) 0.069(2) Uani d . 1
H H30A 0.1692 0.4299 -0.0534 0.103 Uiso calc R 1
H H30B 0.1478 0.4326 -0.2227 0.103 Uiso calc R 1
H H30C 0.2516 0.4196 -0.0969 0.103 Uiso calc R 1

loop_
_atom_site_aniso_label
_atom_site_aniso_U_11
_atom_site_aniso_U_22
_atom_site_aniso_U_33
_atom_site_aniso_U_12
_atom_site_aniso_U_13
_atom_site_aniso_U_23
Br1 0.0730(6) 0.0803(6) 0.0395(4) 0.0070(5) -0.0043(4) -0.0070(5)
Br2 0.0705(6) 0.0640(5) 0.0399(4) -0.0040(5) -0.0040(4) 0.0006(5)
O1 0.063(3) 0.040(3) 0.037(2) -0.003(2) 0.011(2) 0.005(2)
O2 0.083(4) 0.062(4) 0.043(4) -0.010(3) 0.007(3) -0.009(3)
O3 0.085(4) 0.043(3) 0.038(3) 0.013(3) 0.015(3) 0.014(3)
O4 0.078(3) 0.039(3) 0.040(3) 0.003(2) 0.001(2) -0.002(2)
O5 0.091(5) 0.056(4) 0.062(4) 0.016(3) 0.000(3) 0.017(3)
O6 0.064(4) 0.050(3) 0.042(3) 0.005(3) -0.003(3) 0.010(3)
N1 0.054(4) 0.041(3) 0.039(3) 0.002(3) 0.009(3) 0.009(3)
N2 0.048(3) 0.033(3) 0.037(4) 0.000(3) 0.004(3) 0.002(3)
N3 0.064(4) 0.046(3) 0.034(3) 0.003(3) 0.001(3) 0.000(3)
N4 0.048(3) 0.047(3) 0.033(3) 0.000(3) 0.002(3) 0.003(3)
C1 0.075(5) 0.033(4) 0.044(4) -0.007(4) 0.009(4) -0.005(3)
C2 0.083(6) 0.050(5) 0.038(4) -0.003(4) 0.006(4) 0.007(4)
C3 0.043(4) 0.048(4) 0.034(4) 0.009(4) 0.006(3) -0.004(4)
C4 0.061(5) 0.040(4) 0.058(5) 0.001(4) -0.007(4) -0.018(4)
C5 0.077(6) 0.027(4) 0.056(5) 0.011(4) 0.005(4) 0.003(4)
C6 0.039(4) 0.035(4) 0.036(4) 0.002(3) 0.006(3) 0.001(3)
C7 0.051(5) 0.044(4) 0.035(4) 0.001(4) 0.006(4) -0.001(3)
C8 0.054(5) 0.034(4) 0.038(4) -0.007(4) 0.007(4) -0.006(3)
C9 0.054(5) 0.046(5) 0.031(4) 0.008(4) 0.010(4) 0.000(4)
C10 0.066(6) 0.044(4) 0.046(4) -0.011(4) 0.003(4) 0.002(4)
C11 0.042(5) 0.063(5) 0.035(4) -0.009(4) -0.004(3) -0.006(4)
C12 0.041(4) 0.055(4) 0.037(4) 0.003(4) 0.008(4) 0.006(3)
C13 0.054(5) 0.063(5) 0.035(4) 0.008(4) 0.002(4) -0.002(4)
C14 0.053(6) 0.065(5) 0.053(5) 0.010(5) 0.020(4) 0.009(5)
C15 0.072(5) 0.044(4) 0.073(5) 0.003(4) 0.001(4) 0.010(4)
C16 0.046(4) 0.054(5) 0.030(4) 0.001(4) 0.017(3) 0.011(3)
C17 0.043(4) 0.055(4) 0.042(4) -0.008(3) 0.012(3) -0.004(3)
C18 0.046(5) 0.050(4) 0.028(4) 0.005(4) 0.007(4) -0.005(4)
C19 0.056(5) 0.050(4) 0.034(4) -0.004(4) 0.013(3) 0.005(3)
C20 0.046(4) 0.048(4) 0.036(4) -0.002(3) 0.015(3) 0.008(3)
C21 0.036(4) 0.032(4) 0.038(4) 0.001(3) 0.014(3) -0.002(3)
C22 0.039(4) 0.045(4) 0.029(4) 0.004(3) 0.012(3) 0.007(3)
C23 0.048(4) 0.037(4) 0.031(4) 0.006(3) 0.006(3) 0.007(3)
C24 0.057(5) 0.042(5) 0.033(4) 0.002(4) 0.015(4) 0.003(3)
C25 0.043(5) 0.050(5) 0.035(4) -0.002(4) 0.003(4) 0.004(4)
C26 0.057(5) 0.050(4) 0.039(4) 0.005(4) 0.006(4) 0.004(4)
C27 0.039(4) 0.045(4) 0.029(3) 0.003(3) 0.005(3) 0.002(3)
C28 0.059(5) 0.042(4) 0.037(4) 0.007(4) 0.011(4) 0.008(4)
C29 0.048(5) 0.047(5) 0.034(4) 0.010(4) 0.018(4) 0.011(3)
C30 0.085(6) 0.044(4) 0.069(5) 0.007(4) 0.028(5) 0.012(4)

loop_
_atom_type_symbol
_atom_type_description
_atom_type_scat_dispersion_real
_atom_type_scat_dispersion_imag
_atom_type_scat_source
C C 0.0033 0.0016 'International Tables Vol C Tables 4.2.6.8 and 6.1.1.4'
H H 0.0000 0.0000 'International Tables Vol C Tables 4.2.6.8 and 6.1.1.4'
N N 0.0061 0.0033 'International Tables Vol C Tables 4.2.6.8 and 6.1.1.4'
O O 0.0106 0.0060 'International Tables Vol C Tables 4.2.6.8 and 6.1.1.4'
Br Br -0.2901 2.4595 'International Tables Vol C Tables 4.2.6.8 and 6.1.1.4'

loop_
_geom_angle_atom_site_label_1
_geom_angle_atom_site_label_2
_geom_angle_atom_site_label_3
_geom_angle
C29 O3 C30 117.2(6)
C14 O6 C15 114.7(6)
C24 N1 C25 114.7(6)
C24 N1 H1 122.7
C25 N1 H1 122.7
C27 N2 C24 126.2(6)
C27 N2 C26 122.7(6)
C24 N2 C26 110.9(5)
C9 N3 C10 112.9(6)
C9 N3 H3 123.6
C10 N3 H3 123.6
C12 N4 C9 128.0(7)
C12 N4 C11 121.2(6)
C9 N4 C11 110.7(6)
C2 C1 C6 121.3(7)
C2 C1 H1A 119.4
C6 C1 H1A 119.4
C3 C2 C1 119.4(7)
C3 C2 H2 120.3
C1 C2 H2 120.3
C2 C3 C4 121.7(7)
C2 C3 Br1 118.8(6)
C4 C3 Br1 119.5(6)
C3 C4 C5 118.2(7)
C3 C4 H4 120.9
C5 C4 H4 120.9
C6 C5 C4 121.5(7)
C6 C5 H5 119.3
C4 C5 H5 119.3
C1 C6 C5 117.8(7)
C1 C6 C7 116.8(7)
C5 C6 C7 125.3(7)
O4 C7 C8 123.9(6)
O4 C7 C6 116.8(6)
C8 C7 C6 119.2(6)
C9 C8 C7 120.1(6)
C9 C8 H8 120.0
C7 C8 H8 120.0
N3 C9 N4 108.9(7)
N3 C9 C8 125.3(7)
N4 C9 C8 125.8(7)
N3 C10 C11 103.2(6)
N3 C10 H10A 111.1
C11 C10 H10A 111.1
N3 C10 H10B 111.1
C11 C10 H10B 111.1
H10A C10 H10B 109.1
N4 C11 C10 103.8(6)
N4 C11 H11A 111.0
C10 C11 H11A 111.0
N4 C11 H11B 111.0
C10 C11 H11B 111.0
H11A C11 H11B 109.0
C13 C12 N4 125.9(6)
C13 C12 H12 117.0
N4 C12 H12 117.0
C12 C13 C14 126.8(7)
C12 C13 H13 116.6
C14 C13 H13 116.6
O5 C14 O6 123.4(9)
O5 C14 C13 124.7(9)
O6 C14 C13 111.9(7)
O6 C15 H15A 109.5
O6 C15 H15B 109.5
H15A C15 H15B 109.5
O6 C15 H15C 109.5
H15A C15 H15C 109.5
H15B C15 H15C 109.5
C21 C16 C17 121.7(7)
C21 C16 H16 119.2
C17 C16 H16 119.2
C16 C17 C18 118.0(6)
C16 C17 H17 121.0
C18 C17 H17 121.0
C19 C18 C17 120.1(7)
C19 C18 Br2 121.6(5)
C17 C18 Br2 118.2(6)
C18 C19 C20 121.5(6)
C18 C19 H19 119.2
C20 C19 H19 119.2
C19 C20 C21 120.7(6)
C19 C20 H20 119.7
C21 C20 H20 119.7
C16 C21 C20 117.9(7)
C16 C21 C22 122.4(7)
C20 C21 C22 119.6(6)
O1 C22 C23 123.7(6)
O1 C22 C21 117.6(6)
C23 C22 C21 118.7(6)
C24 C23 C22 122.4(6)
C24 C23 H23 118.8
C22 C23 H23 118.8
N1 C24 C23 126.3(6)
N1 C24 N2 107.0(6)
C23 C24 N2 126.7(7)
N1 C25 C26 102.1(5)
N1 C25 H25A 111.3
C26 C25 H25A 111.3
N1 C25 H25B 111.3
C26 C25 H25B 111.3
H25A C25 H25B 109.2
N2 C26 C25 104.7(6)
N2 C26 H26A 110.8
C25 C26 H26A 110.8
N2 C26 H26B 110.8
C25 C26 H26B 110.8
H26A C26 H26B 108.9
C28 C27 N2 125.2(6)
C28 C27 H27 117.4
N2 C27 H27 117.4
C27 C28 C29 121.8(7)
C27 C28 H28 119.1
C29 C28 H28 119.1
O2 C29 O3 120.7(7)
O2 C29 C28 126.6(7)
O3 C29 C28 112.6(7)
O3 C30 H30A 109.5
O3 C30 H30B 109.5
H30A C30 H30B 109.5
O3 C30 H30C 109.5
H30A C30 H30C 109.5
H30B C30 H30C 109.5

loop_
_geom_bond_atom_site_label_1
_geom_bond_atom_site_label_2
_geom_bond_distance
Br1 C3 1.914(7)
Br2 C18 1.889(7)
O1 C22 1.250(7)
O2 C29 1.206(9)
O3 C29 1.336(8)
O3 C30 1.439(7)
O4 C7 1.244(8)
O5 C14 1.189(10)
O6 C14 1.345(10)
O6 C15 1.448(8)
N1 C24 1.328(8)
N1 C25 1.461(8)
N1 H1 0.860
N2 C27 1.353(7)
N2 C24 1.393(9)
N2 C26 1.467(9)
N3 C9 1.338(9)
N3 C10 1.435(9)
N3 H3 0.860
N4 C12 1.339(7)
N4 C9 1.357(9)
N4 C11 1.460(10)
C1 C2 1.364(9)
C1 C6 1.370(9)
C1 H1A 0.930
C2 C3 1.345(10)
C2 H2 0.930
C3 C4 1.357(10)
C4 C5 1.377(9)
C4 H4 0.930
C5 C6 1.372(10)
C5 H5 0.930
C6 C7 1.522(10)
C7 C8 1.404(10)
C8 C9 1.394(10)
C8 H8 0.930
C10 C11 1.511(10)
C10 H10A 0.970
C10 H10B 0.970
C11 H11A 0.970
C11 H11B 0.970
C12 C13 1.334(9)
C12 H12 0.930
C13 C14 1.460(11)
C13 H13 0.930
C15 H15A 0.960
C15 H15B 0.960
C15 H15C 0.960
C16 C21 1.364(9)
C16 C17 1.386(9)
C16 H16 0.930
C17 C18 1.391(9)
C17 H17 0.930
C18 C19 1.338(9)
C19 C20 1.351(8)
C19 H19 0.930
C20 C21 1.386(9)
C20 H20 0.930
C21 C22 1.495(9)
C22 C23 1.406(9)
C23 C24 1.360(10)
C23 H23 0.930
C25 C26 1.503(9)
C25 H25A 0.970
C25 H25B 0.970
C26 H26A 0.970
C26 H26B 0.970
C27 C28 1.320(8)
C27 H27 0.930
C28 C29 1.420(9)
C28 H28 0.930
C30 H30A 0.960
C30 H30B 0.960
C30 H30C 0.960

loop_
_geom_hbond_atom_site_label_D
_geom_hbond_atom_site_label_H
_geom_hbond_atom_site_label_A
_geom_hbond_site_symmetry_A
_geom_hbond_distance_DH
_geom_hbond_distance_HA
_geom_hbond_distance_DA
_geom_hbond_angle_DHA
N1 H1 O1 . 0.86 2.14 2.709(7) 123.0
N3 H3 O4 . 0.86 2.07 2.638(7) 123.2
N1 H1 O4 3_445 0.86 2.30 3.007(7) 139.9
N3 H3 O1 3 0.86 2.29 3.030(7) 144.6

loop_
_geom_torsion_atom_site_label_1
_geom_torsion_atom_site_label_2
_geom_torsion_atom_site_label_3
_geom_torsion_atom_site_label_4
_geom_torsion
C6 C1 C2 C3 -1.2(12)
C1 C2 C3 C4 3.7(12)
C1 C2 C3 Br1 -179.0(6)
C2 C3 C4 C5 -4.4(12)
Br1 C3 C4 C5 178.3(6)
C3 C4 C5 C6 2.9(12)
C2 C1 C6 C5 -0.3(12)
C2 C1 C6 C7 -177.1(7)
C4 C5 C6 C1 -0.5(12)
C4 C5 C6 C7 175.9(7)
C1 C6 C7 O4 16.3(10)
C5 C6 C7 O4 -160.2(8)
C1 C6 C7 C8 -167.3(8)
C5 C6 C7 C8 16.2(11)
O4 C7 C8 C9 -4.4(12)
C6 C7 C8 C9 179.4(7)
C10 N3 C9 N4 5.5(10)
C10 N3 C9 C8 -178.2(7)
C12 N4 C9 N3 176.7(7)
C11 N4 C9 N3 -1.0(10)
C12 N4 C9 C8 0.4(13)
C11 N4 C9 C8 -177.3(7)
C7 C8 C9 N3 4.0(13)
C7 C8 C9 N4 179.7(7)
C9 N3 C10 C11 -7.4(9)
C12 N4 C11 C10 178.7(6)
C9 N4 C11 C10 -3.4(9)
N3 C10 C11 N4 6.1(8)
C9 N4 C12 C13 -177.6(8)
C11 N4 C12 C13 -0.1(12)
N4 C12 C13 C14 178.2(7)
C15 O6 C14 O5 3.0(12)
C15 O6 C14 C13 -177.0(7)
C12 C13 C14 O5 -178.4(9)
C12 C13 C14 O6 1.7(12)
C21 C16 C17 C18 -3.3(10)
C16 C17 C18 C19 2.1(10)
C16 C17 C18 Br2 -179.8(5)
C17 C18 C19 C20 0.6(10)
Br2 C18 C19 C20 -177.4(5)
C18 C19 C20 C21 -2.2(10)
C17 C16 C21 C20 1.9(10)
C17 C16 C21 C22 -174.7(6)
C19 C20 C21 C16 0.9(10)
C19 C20 C21 C22 177.6(6)
C16 C21 C22 O1 136.4(7)
C20 C21 C22 O1 -40.2(9)
C16 C21 C22 C23 -43.3(10)
C20 C21 C22 C23 140.1(6)
O1 C22 C23 C24 -3.6(11)
C21 C22 C23 C24 176.1(7)
C25 N1 C24 C23 -172.0(8)
C25 N1 C24 N2 6.8(9)
C22 C23 C24 N1 -2.8(12)
C22 C23 C24 N2 178.6(7)
C27 N2 C24 N1 172.4(6)
C26 N2 C24 N1 -2.0(8)
C27 N2 C24 C23 -8.8(12)
C26 N2 C24 C23 176.7(8)
C24 N1 C25 C26 -8.5(8)
C27 N2 C26 C25 -177.8(6)
C24 N2 C26 C25 -3.1(8)
N1 C25 C26 N2 6.3(7)
C24 N2 C27 C28 179.5(7)
C26 N2 C27 C28 -6.6(11)
N2 C27 C28 C29 -178.8(6)
C30 O3 C29 O2 1.2(11)
C30 O3 C29 C28 -177.6(6)
C27 C28 C29 O2 1.6(12)
C27 C28 C29 O3 -179.7(6)

loop_
_cod_related_entry_id
_cod_related_entry_database
_cod_related_entry_code
1 ChemSpider 24736630
